data_4314059
loop_
_publ_author_name
'Kalle I. N\"attinen'
'Kari Rissanen'

_publ_section_title
;
 Ligand Entrapment in Twofold Interpenetrating PtS Matrixes by
 Metallo-Organic Frameworks
;
_journal_name_full 'Inorganic Chemistry'
_journal_page_first 5126
_journal_page_last 5134
_journal_paper_doi 10.1021/ic034246r
_journal_volume 42
_journal_year 2003
_chemical_formula_sum 'C31.25 H24 Cu N6 O21.25'
_chemical_formula_weight 887.10
_chemical_name_systematic
;
 [Cu(TINM)(NO3)2](H2O)4.5(MeOH)2.5
;
_space_group_IT_number 60
_symmetry_cell_setting orthorhombic
_symmetry_space_group_name_Hall '-P 2n 2ab'
_symmetry_space_group_name_H-M 'P b c n'
_atom_sites_solution_hydrogens geom
_atom_sites_solution_primary direct
_atom_sites_solution_secondary difmap
_audit_creation_method SHELXL-97
_cell_angle_alpha 90.00
_cell_angle_beta 90.00
_cell_angle_gamma 90.00
_cell_formula_units_Z 8
_cell_length_a 19.446(4)
_cell_length_b 25.677(5)
_cell_length_c 15.778(3)
_cell_measurement_reflns_used 26642
_cell_measurement_temperature 173(2)
_cell_measurement_theta_max 25.682
_cell_measurement_theta_min 2.91
_cell_volume 7878(3)
_computing_cell_refinement 'HKL Scalepack (Otwinowski & Minor 1997)'
_computing_data_collection 'Collect (Nonius BV, 1997-2000)'
_computing_data_reduction 'HKL Denzo and Scalepack (Otwinowski & Minor 1997)'
_computing_molecular_graphics 'Ortep-3 for Windows (Farrugia, 1997)'
_computing_publication_material 'WinGX publication routines (Farrugia, 1999)'
_computing_structure_refinement 'SHELXL-97 (Sheldrick, 1997)'
_computing_structure_solution 'SHELXS-97 (Sheldrick, 1997)'
_diffrn_ambient_temperature 173(2)
_diffrn_measured_fraction_theta_full 0.990
_diffrn_measured_fraction_theta_max 0.990
_diffrn_measurement_device_type 'Nonius KappaCCD'
_diffrn_measurement_method 'Rotations in phi and omega, 0.5 deg.'
_diffrn_radiation_monochromator graphite
_diffrn_radiation_source 'fine-focus sealed tube'
_diffrn_radiation_type MoK\a
_diffrn_radiation_wavelength 0.71073
_diffrn_reflns_av_R_equivalents 0.3198
_diffrn_reflns_av_sigmaI/netI 0.1235
_diffrn_reflns_limit_h_max 23
_diffrn_reflns_limit_h_min -23
_diffrn_reflns_limit_k_max 31
_diffrn_reflns_limit_k_min -30
_diffrn_reflns_limit_l_max 18
_diffrn_reflns_limit_l_min -18
_diffrn_reflns_number 88811
_diffrn_reflns_theta_full 25.73
_diffrn_reflns_theta_max 25.73
_diffrn_reflns_theta_min 2.93
_exptl_absorpt_coefficient_mu 0.646
_exptl_absorpt_correction_type none
_exptl_crystal_colour Blue
_exptl_crystal_density_diffrn 1.496
_exptl_crystal_density_meas ?
_exptl_crystal_density_method 'not measured'
_exptl_crystal_description Blocks
_exptl_crystal_F_000 3620
_exptl_crystal_size_max 0.35
_exptl_crystal_size_mid 0.20
_exptl_crystal_size_min 0.10
_refine_diff_density_max 0.766
_refine_diff_density_min -0.571
_refine_diff_density_rms 0.110
_refine_ls_extinction_method none
_refine_ls_goodness_of_fit_ref 1.116
_refine_ls_hydrogen_treatment riding
_refine_ls_matrix_type full
_refine_ls_number_parameters 527
_refine_ls_number_reflns 7444
_refine_ls_number_restraints 0
_refine_ls_restrained_S_all 1.116
_refine_ls_R_factor_all 0.2482
_refine_ls_R_factor_gt 0.1499
_refine_ls_shift/su_max 0.001
_refine_ls_shift/su_mean 0.000
_refine_ls_structure_factor_coef Fsqd
_refine_ls_weighting_details 'calc w=1/[\s^2^(Fo^2^)+(0.0972P)^2^+74.9301P] where P=(Fo^2^+2Fc^2^)/3'
_refine_ls_weighting_scheme calc
_refine_ls_wR_factor_gt 0.2983
_refine_ls_wR_factor_ref 0.3454
_reflns_number_gt 3913
_reflns_number_total 7444
_reflns_threshold_expression >2sigma(I)
_cod_data_source_file ic034246rsi20030701_032539_1.cif
_cod_data_source_block 1
_cod_depositor_comments
;
The following automatic conversions were performed:

'_symmetry_cell_setting' value 'Orthorhombic' changed to
'orthorhombic' according to the built-in table from CIF Core
dictionary named 'cif_core.dic' version 2.4.1 from
2010-06-29.

'_exptl_absorpt_correction_type' value 'None' changed to
'none' according to the built-in table from CIF Core dictionary named
'cif_core.dic' version 2.4.1 from 2010-06-29.

Automatic conversion script
Id: cif_fix_values 1646 2011-03-28 12:23:43Z adriana 

The following automatic conversions were performed:

'_exptl_crystal_density_meas' value 'None' was changed to '?' - the
value is perceived as not measured.

Automatic conversion script
Id: cif_fix_values 3008 2015-01-20 13:52:24Z robertas 
;
_cod_database_code 4314059

loop_
_symmetry_equiv_pos_as_xyz
'x, y, z'
'-x+1/2, -y+1/2, z+1/2'
'-x, y, -z+1/2'
'x+1/2, -y+1/2, -z'
'-x, -y, -z'
'x-1/2, y-1/2, -z-1/2'
'x, -y, z-1/2'
'-x-1/2, y-1/2, z'

loop_
_atom_site_label
_atom_site_type_symbol
_atom_site_fract_x
_atom_site_fract_y
_atom_site_fract_z
_atom_site_U_iso_or_equiv
_atom_site_adp_type
_atom_site_occupancy
_atom_site_symmetry_multiplicity
_atom_site_calc_flag
_atom_site_refinement_flags
_atom_site_disorder_assembly
_atom_site_disorder_group
C1A C 0.0000 -0.2576(6) 0.2500 0.044(4) Uani 1 2 d S . .
C1B C 0.0000 0.2376(6) 0.2500 0.047(4) Uani 1 2 d S . .
C2 C 0.0553(6) -0.2233(4) 0.2087(6) 0.043(3) Uani 1 1 d . . .
H2A H 0.0955 -0.2476 0.1826 0.051 Uiso 1 1 calc R . .
H2B H 0.0330 -0.2010 0.1577 0.051 Uiso 1 1 calc R . .
C4 C 0.0881(7) -0.1382(5) 0.2497(6) 0.054(3) Uani 1 1 d . . .
C6 C 0.1220(6) -0.1070(4) 0.3164(6) 0.045(3) Uani 1 1 d . . .
C7 C 0.1287(6) -0.0534(4) 0.3005(7) 0.050(3) Uani 1 1 d . . .
H7 H 0.1056 -0.0360 0.2451 0.060 Uiso 1 1 calc R . .
C8 C 0.1652(6) -0.0237(5) 0.3569(7) 0.055(3) Uani 1 1 d . . .
H8 H 0.1720 0.0173 0.3443 0.066 Uiso 1 1 calc R . .
C10 C 0.1836(6) -0.0948(4) 0.4444(6) 0.044(3) Uani 1 1 d . . .
H10 H 0.2037 -0.1109 0.5025 0.053 Uiso 1 1 calc R . .
C11 C 0.1492(6) -0.1271(4) 0.3893(6) 0.046(3) Uani 1 1 d . . .
H11 H 0.1437 -0.1680 0.4036 0.056 Uiso 1 1 calc R . .
C12 C -0.0337(5) -0.2911(4) 0.1815(6) 0.042(3) Uani 1 1 d . . .
H12A H -0.0778 -0.3113 0.2071 0.050 Uiso 1 1 calc R . .
H12B H -0.0505 -0.2671 0.1293 0.050 Uiso 1 1 calc R . .
C14 C 0.0177(6) -0.3431(5) 0.0725(7) 0.049(3) Uani 1 1 d . . .
C16 C 0.0739(6) -0.3821(4) 0.0568(7) 0.049(3) Uani 1 1 d . . .
C17 C 0.1106(7) -0.4038(5) 0.1233(8) 0.061(3) Uani 1 1 d . . .
H17 H 0.0993 -0.3929 0.1880 0.073 Uiso 1 1 calc R . .
C18 C 0.1610(7) -0.4389(5) 0.1059(8) 0.065(4) Uani 1 1 d . . .
H18 H 0.1894 -0.4560 0.1578 0.078 Uiso 1 1 calc R . .
C20 C 0.1416(6) -0.4335(4) -0.0371(7) 0.051(3) Uani 1 1 d . . .
H20 H 0.1540 -0.4450 -0.1011 0.061 Uiso 1 1 calc R . .
C21 C 0.0898(6) -0.3991(4) -0.0246(7) 0.053(3) Uani 1 1 d . . .
H21 H 0.0608 -0.3847 -0.0781 0.063 Uiso 1 1 calc R . .
C22 C -0.0386(6) 0.2029(4) 0.3150(7) 0.050(3) Uani 1 1 d . . .
H22A H -0.0681 0.2266 0.3582 0.060 Uiso 1 1 calc R . .
H22B H -0.0732 0.1766 0.2828 0.060 Uiso 1 1 calc R . .
C24 C -0.0062(6) 0.1430(5) 0.4196(8) 0.052(3) Uani 1 1 d . . .
C26 C 0.0531(6) 0.1131(4) 0.4538(7) 0.046(3) Uani 1 1 d . . .
C27 C 0.0430(6) 0.0692(5) 0.5029(7) 0.055(3) Uani 1 1 d . . .
H27 H -0.0080 0.0583 0.5234 0.065 Uiso 1 1 calc R . .
C28 C 0.0993(7) 0.0397(5) 0.5252(7) 0.053(3) Uani 1 1 d . . .
H28 H 0.0920 0.0046 0.5620 0.063 Uiso 1 1 calc R . .
C30 C 0.1736(6) 0.0980(4) 0.4610(8) 0.057(3) Uani 1 1 d . . .
H30 H 0.2255 0.1103 0.4473 0.069 Uiso 1 1 calc R . .
C31 C 0.1197(6) 0.1281(5) 0.4361(8) 0.057(3) Uani 1 1 d . . .
H31 H 0.1291 0.1640 0.4022 0.069 Uiso 1 1 calc R . .
C32 C 0.0525(6) 0.2699(4) 0.2973(7) 0.045(3) Uani 1 1 d . . .
H32A H 0.0284 0.2901 0.3495 0.054 Uiso 1 1 calc R . .
H32B H 0.0927 0.2452 0.3222 0.054 Uiso 1 1 calc R . .
C34 C 0.1341(6) 0.3336(4) 0.2660(7) 0.044(3) Uani 1 1 d . . .
C36 C 0.1609(5) 0.3710(4) 0.2013(6) 0.039(2) Uani 1 1 d . . .
C37 C 0.1333(6) 0.3766(4) 0.1215(8) 0.056(3) Uani 1 1 d . . .
H37 H 0.0917 0.3517 0.1014 0.067 Uiso 1 1 calc R . .
C38 C 0.1584(6) 0.4136(4) 0.0677(7) 0.049(3) Uani 1 1 d . . .
H38 H 0.1354 0.4176 0.0057 0.059 Uiso 1 1 calc R . .
C40 C 0.2363(6) 0.4390(5) 0.1662(7) 0.058(3) Uani 1 1 d . . .
H40 H 0.2769 0.4652 0.1850 0.070 Uiso 1 1 calc R . .
C41 C 0.2150(6) 0.4022(5) 0.2228(7) 0.057(3) Uani 1 1 d . . .
H41 H 0.2405 0.3978 0.2832 0.069 Uiso 1 1 calc R . .
N9 N 0.1931(5) -0.0446(3) 0.4288(5) 0.042(2) Uani 1 1 d . . .
N19 N 0.1768(5) -0.4532(4) 0.0250(6) 0.049(2) Uani 1 1 d . . .
N29 N 0.1629(5) 0.0536(3) 0.5019(6) 0.050(2) Uani 1 1 d . . .
N39 N 0.2094(5) 0.4443(3) 0.0885(5) 0.043(2) Uani 1 1 d . . .
N43 N 0.3380(8) 0.0496(5) 0.3414(7) 0.077(4) Uani 1 1 d . . .
N47 N 0.1766(8) -0.0824(5) 0.6727(8) 0.086(4) Uani 1 1 d . . .
O3 O 0.0838(4) -0.1888(3) 0.2714(4) 0.049(2) Uani 1 1 d . . .
O5 O 0.0673(6) -0.1222(3) 0.1845(6) 0.095(4) Uani 1 1 d . . .
O13 O 0.0173(4) -0.3281(3) 0.1530(4) 0.0453(19) Uani 1 1 d . . .
O15 O -0.0189(4) -0.3266(3) 0.0186(5) 0.068(3) Uani 1 1 d . . .
O23 O 0.0130(4) 0.1743(3) 0.3600(5) 0.055(2) Uani 1 1 d . . .
O25 O -0.0639(5) 0.1367(4) 0.4411(6) 0.095(3) Uani 1 1 d . . .
O33 O 0.0808(3) 0.3069(3) 0.2376(4) 0.0382(17) Uani 1 1 d . . .
O35 O 0.1603(5) 0.3294(3) 0.3346(5) 0.063(2) Uani 1 1 d . . .
O44 O 0.2985(6) 0.0461(4) 0.3955(7) 0.093(3) Uani 1 1 d . . .
O45 O 0.3392(8) 0.0114(5) 0.2917(7) 0.127(5) Uani 1 1 d . . .
O46 O 0.3780(9) 0.0835(6) 0.3347(8) 0.168(8) Uani 1 1 d . . .
O48 O 0.2127(6) -0.1202(4) 0.6462(6) 0.093(3) Uani 1 1 d . . .
O49 O 0.1433(8) -0.0874(4) 0.7371(7) 0.128(5) Uani 1 1 d . . .
O50 O 0.1774(5) -0.0402(3) 0.6317(5) 0.060(2) Uani 1 1 d . . .
Cu42 Cu 0.24403(7) 0.00363(5) 0.50936(8) 0.0479(4) Uani 1 1 d . . .
O51 O 0.4925(6) -0.0071(4) 0.1052(7) 0.103(4) Uani 1 1 d . . .
O52A O 0.5000 0.004(3) 0.2500 0.19(2) Uiso 0.50 2 d SP A 1
O52B O 0.515(2) -0.0171(19) 0.305(4) 0.219(19) Uiso 0.50 1 d P . 3
O53A O 0.473(5) -0.047(4) 0.311(6) 0.18(4) Uiso 0.20 1 d P . 2
O53B O 0.5000 -0.0693(4) 0.2500 0.083(3) Uiso 1.60 2 d SP B 4
O54A O 0.2807(19) -0.2140(13) 0.505(2) 0.105(11) Uiso 0.40 1 d P . 5
O54B O 0.1974(14) -0.2505(9) 0.5205(14) 0.105(8) Uiso 0.60 1 d P C 6
O55A O 0.249(3) -0.223(2) 0.527(3) 0.122(16) Uiso 0.30 1 d P . 7
O55B O 0.1709(7) -0.2599(5) 0.5006(8) 0.056(4) Uiso 0.70 1 d P D 8
O56 O 0.2009(7) -0.2013(5) 0.7734(10) 0.148(6) Uani 1 1 d . . .
C57 C 0.2666(10) -0.2143(11) 0.7802(19) 0.184(13) Uani 1 1 d . . .
O58 O 0.1618(6) -0.2485(4) 0.0272(7) 0.098(3) Uiso 1 1 d . . .
C59 C 0.2068(13) -0.2246(10) 0.0697(16) 0.152(8) Uiso 1 1 d . . .
O60A O -0.011(2) -0.0320(16) 0.803(3) 0.071(11) Uiso 0.25 1 d P . 9
C61A C 0.0000 -0.036(3) 0.7500 0.031(13) Uiso 0.25 2 d SP . 9
O60B O -0.048(4) -0.041(3) 0.823(5) 0.18(3) Uiso 0.25 1 d P E 10
C61B C 0.0000 -0.066(5) 0.7500 0.12(4) Uiso 0.25 2 d SP . 10

loop_
_atom_site_aniso_label
_atom_site_aniso_U_11
_atom_site_aniso_U_22
_atom_site_aniso_U_33
_atom_site_aniso_U_23
_atom_site_aniso_U_13
_atom_site_aniso_U_12
C1A 0.055(10) 0.040(9) 0.038(9) 0.000 -0.009(7) 0.000
C1B 0.047(10) 0.043(10) 0.051(10) 0.000 0.002(8) 0.000
C2 0.046(7) 0.043(6) 0.039(6) -0.006(5) -0.005(5) -0.008(5)
C4 0.088(9) 0.048(7) 0.024(6) 0.008(5) -0.009(6) -0.010(7)
C6 0.070(8) 0.044(7) 0.019(5) 0.001(5) -0.007(5) -0.001(6)
C7 0.058(8) 0.044(7) 0.048(7) 0.013(5) -0.005(6) 0.007(6)
C8 0.081(9) 0.040(7) 0.045(7) -0.009(5) -0.014(6) -0.004(6)
C10 0.063(8) 0.037(6) 0.032(6) 0.007(5) 0.000(5) -0.004(5)
C11 0.065(8) 0.036(6) 0.038(6) 0.001(5) 0.003(6) -0.006(6)
C12 0.042(6) 0.043(6) 0.040(6) -0.004(5) -0.004(5) 0.011(5)
C14 0.063(8) 0.052(7) 0.032(6) 0.005(5) -0.014(6) 0.007(6)
C16 0.064(8) 0.030(6) 0.052(7) -0.003(5) -0.005(6) 0.000(6)
C17 0.070(9) 0.067(9) 0.046(7) -0.009(6) -0.011(6) 0.029(7)
C18 0.089(10) 0.064(8) 0.042(7) 0.017(6) 0.000(7) 0.020(8)
C20 0.063(8) 0.052(7) 0.037(6) 0.006(5) -0.008(6) 0.015(6)
C21 0.069(8) 0.047(7) 0.042(7) 0.005(5) -0.010(6) 0.005(6)
C22 0.045(7) 0.042(7) 0.064(8) 0.016(6) 0.005(6) 0.007(5)
C24 0.035(7) 0.066(8) 0.056(8) 0.018(6) 0.015(6) -0.011(6)
C26 0.047(7) 0.050(7) 0.041(6) -0.013(5) 0.007(5) -0.003(6)
C27 0.056(8) 0.057(7) 0.050(7) 0.002(6) 0.001(6) -0.010(6)
C28 0.067(9) 0.056(7) 0.035(6) -0.002(5) -0.004(6) -0.002(7)
C30 0.050(8) 0.041(7) 0.081(9) 0.015(6) 0.005(7) -0.008(6)
C31 0.046(8) 0.047(7) 0.079(9) 0.008(6) -0.001(6) -0.003(6)
C32 0.051(7) 0.039(6) 0.043(6) -0.002(5) 0.003(5) -0.010(5)
C34 0.055(7) 0.028(6) 0.048(7) 0.002(5) -0.005(6) 0.006(5)
C36 0.040(6) 0.035(6) 0.041(6) 0.004(5) -0.004(5) -0.003(5)
C37 0.060(8) 0.041(7) 0.065(8) -0.003(6) -0.006(6) -0.010(6)
C38 0.047(7) 0.053(7) 0.047(7) 0.010(6) -0.010(6) -0.014(6)
C40 0.062(8) 0.066(8) 0.046(7) 0.007(6) -0.014(6) -0.026(7)
C41 0.065(8) 0.064(8) 0.043(7) 0.014(6) -0.020(6) -0.015(7)
N9 0.053(6) 0.029(5) 0.044(5) 0.001(4) -0.004(4) 0.001(4)
N19 0.054(6) 0.047(6) 0.047(6) 0.001(4) 0.000(5) -0.003(5)
N29 0.051(6) 0.036(5) 0.062(6) -0.002(5) -0.009(5) 0.003(4)
N39 0.044(6) 0.036(5) 0.047(6) 0.008(4) 0.004(4) 0.004(4)
N43 0.122(12) 0.075(9) 0.036(6) -0.015(6) 0.013(7) 0.009(8)
N47 0.128(12) 0.065(9) 0.064(8) -0.014(7) 0.017(8) -0.027(8)
O3 0.074(6) 0.042(4) 0.030(4) 0.006(3) -0.006(4) -0.018(4)
O5 0.176(11) 0.055(6) 0.053(6) 0.016(5) -0.041(6) -0.022(6)
O13 0.054(5) 0.046(4) 0.037(4) -0.005(3) -0.012(4) 0.008(4)
O15 0.076(6) 0.085(6) 0.045(5) -0.008(4) -0.024(5) 0.032(5)
O23 0.036(5) 0.044(5) 0.084(6) 0.018(4) 0.003(4) -0.003(4)
O25 0.074(7) 0.123(9) 0.090(7) 0.053(7) 0.022(6) 0.007(6)
O33 0.041(4) 0.037(4) 0.037(4) 0.003(3) -0.003(3) -0.010(3)
O35 0.084(6) 0.060(5) 0.044(5) 0.016(4) -0.015(5) -0.026(5)
O44 0.106(8) 0.113(9) 0.060(6) 0.018(6) 0.017(6) -0.012(7)
O45 0.204(14) 0.105(10) 0.071(7) 0.000(7) -0.003(8) 0.010(9)
O46 0.247(18) 0.142(12) 0.116(11) -0.014(9) 0.049(11) -0.139(13)
O48 0.148(10) 0.059(6) 0.074(7) -0.001(5) -0.014(7) 0.007(7)
O49 0.251(16) 0.071(7) 0.062(7) 0.000(6) 0.055(9) -0.022(9)
O50 0.093(7) 0.034(4) 0.054(5) 0.006(4) -0.001(4) -0.014(4)
Cu42 0.0554(8) 0.0365(7) 0.0518(8) -0.0087(6) -0.0066(7) 0.0021(7)
O51 0.121(9) 0.101(8) 0.088(7) 0.020(7) 0.011(6) 0.052(7)
O56 0.117(11) 0.129(11) 0.199(15) 0.087(11) -0.006(10) -0.014(9)
C57 0.060(13) 0.21(3) 0.28(3) 0.13(2) 0.008(16) 0.062(14)

loop_
_atom_type_symbol
_atom_type_description
_atom_type_scat_dispersion_real
_atom_type_scat_dispersion_imag
_atom_type_scat_source
C C 0.0033 0.0016 'International Tables Vol C Tables 4.2.6.8 and 6.1.1.4'
H H 0.0000 0.0000 'International Tables Vol C Tables 4.2.6.8 and 6.1.1.4'
N N 0.0061 0.0033 'International Tables Vol C Tables 4.2.6.8 and 6.1.1.4'
O O 0.0106 0.0060 'International Tables Vol C Tables 4.2.6.8 and 6.1.1.4'
Cu Cu 0.3201 1.2651 'International Tables Vol C Tables 4.2.6.8 and 6.1.1.4'

loop_
_geom_angle_atom_site_label_1
_geom_angle_atom_site_label_2
_geom_angle_atom_site_label_3
_geom_angle
_geom_angle_site_symmetry_1
_geom_angle_site_symmetry_3
_geom_angle_publ_flag
C12 C1A C12 111.5(12) . 3 ?
C12 C1A C2 108.8(6) . 3 ?
C12 C1A C2 108.8(6) 3 3 ?
C12 C1A C2 108.8(6) . . ?
C12 C1A C2 108.8(6) 3 . ?
C2 C1A C2 110.1(12) 3 . ?
C32 C1B C32 113.5(13) . 3 ?
C32 C1B C22 108.4(6) . . ?
C32 C1B C22 108.3(6) 3 . ?
C32 C1B C22 108.3(6) . 3 ?
C32 C1B C22 108.4(6) 3 3 ?
C22 C1B C22 109.9(13) . 3 ?
O3 C2 C1A 109.3(8) . . ?
O3 C2 H2A 109.8 . . ?
C1A C2 H2A 109.8 . . ?
O3 C2 H2B 109.8 . . ?
C1A C2 H2B 109.8 . . ?
H2A C2 H2B 108.3 . . ?
O5 C4 O3 122.5(10) . . ?
O5 C4 C6 125.8(11) . . ?
O3 C4 C6 111.7(9) . . ?
C11 C6 C7 118.9(10) . . ?
C11 C6 C4 124.6(10) . . ?
C7 C6 C4 116.5(9) . . ?
C8 C7 C6 118.5(10) . . ?
C8 C7 H7 120.7 . . ?
C6 C7 H7 120.7 . . ?
N9 C8 C7 121.7(10) . . ?
N9 C8 H8 119.2 . . ?
C7 C8 H8 119.2 . . ?
N9 C10 C11 122.5(10) . . ?
N9 C10 H10 118.7 . . ?
C11 C10 H10 118.7 . . ?
C6 C11 C10 119.5(10) . . ?
C6 C11 H11 120.3 . . ?
C10 C11 H11 120.3 . . ?
O13 C12 C1A 107.2(8) . . ?
O13 C12 H12A 110.3 . . ?
C1A C12 H12A 110.3 . . ?
O13 C12 H12B 110.3 . . ?
C1A C12 H12B 110.3 . . ?
H12A C12 H12B 108.5 . . ?
O15 C14 O13 125.3(11) . . ?
O15 C14 C16 123.8(10) . . ?
O13 C14 C16 110.8(9) . . ?
C17 C16 C21 117.4(11) . . ?
C17 C16 C14 121.1(10) . . ?
C21 C16 C14 121.5(10) . . ?
C18 C17 C16 119.0(11) . . ?
C18 C17 H17 120.5 . . ?
C16 C17 H17 120.5 . . ?
C17 C18 N19 121.9(11) . . ?
C17 C18 H18 119.0 . . ?
N19 C18 H18 119.0 . . ?
N19 C20 C21 122.5(11) . . ?
N19 C20 H20 118.8 . . ?
C21 C20 H20 118.8 . . ?
C20 C21 C16 120.2(10) . . ?
C20 C21 H21 119.9 . . ?
C16 C21 H21 119.9 . . ?
O23 C22 C1B 106.4(8) . . ?
O23 C22 H22A 110.5 . . ?
C1B C22 H22A 110.5 . . ?
O23 C22 H22B 110.5 . . ?
C1B C22 H22B 110.5 . . ?
H22A C22 H22B 108.6 . . ?
O25 C24 O23 124.7(12) . . ?
O25 C24 C26 124.1(11) . . ?
O23 C24 C26 111.1(10) . . ?
C31 C26 C27 118.4(11) . . ?
C31 C26 C24 120.6(11) . . ?
C27 C26 C24 120.9(10) . . ?
C28 C27 C26 118.6(11) . . ?
C28 C27 H27 120.7 . . ?
C26 C27 H27 120.7 . . ?
N29 C28 C27 121.1(11) . . ?
N29 C28 H28 119.4 . . ?
C27 C28 H28 119.4 . . ?
N29 C30 C31 120.6(11) . . ?
N29 C30 H30 119.7 . . ?
C31 C30 H30 119.7 . . ?
C30 C31 C26 120.3(11) . . ?
C30 C31 H31 119.8 . . ?
C26 C31 H31 119.8 . . ?
O33 C32 C1B 107.2(8) . . ?
O33 C32 H32A 110.3 . . ?
C1B C32 H32A 110.3 . . ?
O33 C32 H32B 110.3 . . ?
C1B C32 H32B 110.3 . . ?
H32A C32 H32B 108.5 . . ?
O35 C34 O33 126.2(10) . . ?
O35 C34 C36 121.7(10) . . ?
O33 C34 C36 112.0(9) . . ?
C41 C36 C37 117.7(10) . . ?
C41 C36 C34 118.4(10) . . ?
C37 C36 C34 123.9(10) . . ?
C38 C37 C36 120.2(11) . . ?
C38 C37 H37 119.9 . . ?
C36 C37 H37 119.9 . . ?
N39 C38 C37 122.3(10) . . ?
N39 C38 H38 118.8 . . ?
C37 C38 H38 118.8 . . ?
N39 C40 C41 123.5(11) . . ?
N39 C40 H40 118.2 . . ?
C41 C40 H40 118.2 . . ?
C40 C41 C36 118.5(10) . . ?
C40 C41 H41 120.7 . . ?
C36 C41 H41 120.7 . . ?
C10 N9 C8 118.8(9) . . ?
C10 N9 Cu42 123.0(7) . . ?
C8 N9 Cu42 118.2(7) . . ?
C20 N19 C18 119.0(10) . . ?
C20 N19 Cu42 123.9(8) . 2_544 ?
C18 N19 Cu42 117.1(8) . 2_544 ?
C30 N29 C28 120.5(10) . . ?
C30 N29 Cu42 116.7(8) . . ?
C28 N29 Cu42 122.0(8) . . ?
C38 N39 C40 117.6(9) . . ?
C38 N39 Cu42 125.2(7) . 2_554 ?
C40 N39 Cu42 117.0(8) . 2_554 ?
O44 N43 O46 124.6(14) . . ?
O44 N43 O45 114.4(16) . . ?
O46 N43 O45 120.8(15) . . ?
O49 N47 O50 121.9(14) . . ?
O49 N47 O48 119.4(14) . . ?
O50 N47 O48 118.7(12) . . ?
C4 O3 C2 116.4(8) . . ?
C14 O13 C12 119.5(8) . . ?
C24 O23 C22 118.4(9) . . ?
C34 O33 C32 114.8(8) . . ?
N43 O44 Cu42 154.5(11) . . ?
N19 Cu42 N9 93.2(4) 2_545 . ?
N19 Cu42 N29 176.2(4) 2_545 . ?
N9 Cu42 N29 88.3(3) . . ?
N19 Cu42 N39 90.4(4) 2_545 2 ?
N9 Cu42 N39 176.3(3) . 2 ?
N29 Cu42 N39 88.1(3) . 2 ?
N19 Cu42 O44 92.7(4) 2_545 . ?
N9 Cu42 O44 91.4(4) . . ?
N29 Cu42 O44 90.7(4) . . ?
N39 Cu42 O44 88.0(4) 2 . ?
O52B O51 O53A 38(3) 3_655 3_655 ?
O58 O54A C59 41.7(11) 2_545 2_545 ?
C59 O58 O54A 85.3(19) . 2_544 ?
O58 C59 O55A 77(2) . 2_544 ?
O58 C59 O54A 53.1(15) . 2_544 ?
O55A C59 O54A 24(2) 2_544 2_544 ?
C61A O60A O60A 7(6) . 3_556 ?
O60A C61A O60A 166(10) . 3_556 ?
O60B C61B O60B 133(10) . 3_556 ?

loop_
_geom_bond_atom_site_label_1
_geom_bond_atom_site_label_2
_geom_bond_distance
_geom_bond_site_symmetry_2
_geom_bond_publ_flag
C1A C12 1.529(13) . ?
C1A C12 1.529(13) 3 ?
C1A C2 1.535(13) 3 ?
C1A C2 1.535(13) . ?
C1B C32 1.513(13) . ?
C1B C32 1.513(13) 3 ?
C1B C22 1.553(14) . ?
C1B C22 1.553(14) 3 ?
C2 O3 1.440(11) . ?
C2 H2A 1.0800 . ?
C2 H2B 1.0800 . ?
C4 O5 1.179(12) . ?
C4 O3 1.345(12) . ?
C4 C6 1.478(14) . ?
C6 C11 1.367(14) . ?
C6 C7 1.407(15) . ?
C7 C8 1.369(15) . ?
C7 H7 1.0800 . ?
C8 N9 1.369(13) . ?
C8 H8 1.0800 . ?
C10 N9 1.323(12) . ?
C10 C11 1.376(14) . ?
C10 H10 1.0800 . ?
C11 H11 1.0800 . ?
C12 O13 1.445(12) . ?
C12 H12A 1.0800 . ?
C12 H12B 1.0800 . ?
C14 O15 1.187(12) . ?
C14 O13 1.328(12) . ?
C14 C16 1.503(15) . ?
C16 C17 1.386(15) . ?
C16 C21 1.392(15) . ?
C17 C18 1.362(16) . ?
C17 H17 1.0800 . ?
C18 N19 1.363(14) . ?
C18 H18 1.0800 . ?
C20 N19 1.297(13) . ?
C20 C21 1.353(15) . ?
C20 H20 1.0800 . ?
C21 H21 1.0800 . ?
C22 O23 1.433(12) . ?
C22 H22A 1.0800 . ?
C22 H22B 1.0800 . ?
C24 O25 1.182(13) . ?
C24 O23 1.291(13) . ?
C24 C26 1.488(16) . ?
C26 C31 1.380(15) . ?
C26 C27 1.382(15) . ?
C27 C28 1.377(16) . ?
C27 H27 1.0800 . ?
C28 N29 1.340(14) . ?
C28 H28 1.0800 . ?
C30 N29 1.325(14) . ?
C30 C31 1.360(16) . ?
C30 H30 1.0800 . ?
C31 H31 1.0800 . ?
C32 O33 1.446(12) . ?
C32 H32A 1.0800 . ?
C32 H32B 1.0800 . ?
C34 O35 1.200(12) . ?
C34 O33 1.322(12) . ?
C34 C36 1.494(14) . ?
C36 C41 1.366(15) . ?
C36 C37 1.377(15) . ?
C37 C38 1.364(15) . ?
C37 H37 1.0800 . ?
C38 N39 1.309(13) . ?
C38 H38 1.0800 . ?
C40 N39 1.339(13) . ?
C40 C41 1.364(15) . ?
C40 H40 1.0800 . ?
C41 H41 1.0800 . ?
N9 Cu42 2.033(8) . ?
N19 Cu42 2.027(9) 2_544 ?
N29 Cu42 2.037(9) . ?
N39 Cu42 2.041(8) 2_554 ?
N43 O44 1.153(14) . ?
N43 O46 1.172(16) . ?
N43 O45 1.257(14) . ?
N47 O49 1.212(14) . ?
N47 O50 1.261(14) . ?
N47 O48 1.268(15) . ?
O44 Cu42 2.352(10) . ?
Cu42 N19 2.027(9) 2_545 ?
Cu42 N39 2.041(8) 2 ?
O51 O52B 1.44(5) 3_655 ?
O51 O53A 1.80(10) 3_655 ?
O52B O51 1.44(5) 3_655 ?
O53A O51 1.80(10) 3_655 ?
O54A O58 1.52(3) 2_545 ?
O54A C59 1.89(4) 2_545 ?
O55A C59 1.73(5) 2_545 ?
O56 C57 1.33(2) . ?
O58 C59 1.26(2) . ?
O58 O54A 1.52(3) 2_544 ?
C59 O55A 1.73(5) 2_544 ?
C59 O54A 1.89(4) 2_544 ?
O60A C61A 0.87(4) . ?
O60A O60A 1.73(9) 3_556 ?
C61A O60A 0.87(4) 3_556 ?
O60B C61B 1.62(9) . ?
C61B O60B 1.62(9) 3_556 ?

loop_
_geom_hbond_atom_site_label_D
_geom_hbond_atom_site_label_H
_geom_hbond_atom_site_label_A
_geom_hbond_distance_DH
_geom_hbond_distance_HA
_geom_hbond_distance_DA
_geom_hbond_angle_DHA
_geom_hbond_site_symmetry_A
C2 H2B O3 1.08 2.55 2.865(14) 95.5 3
C12 H12A O13 1.08 2.54 2.796(12) 92.2 3
C37 H37 O15 1.08 2.45 3.390(14) 144.7 5
C22 H22B O23 1.08 2.54 2.900(15) 98.3 3
C22 H22A O33 1.08 2.57 2.914(12) 97.6 3
C32 H32A O33 1.08 2.57 2.815(13) 91.8 3
C20 H20 O53A 1.08 2.85 3.32(10) 106.2 2_544
C21 H21 O53A 1.08 2.56 3.19(10) 115.8 2_544
C31 H31 O56 1.08 2.64 3.55(2) 141.1 7
C32 H32B O56 1.08 2.51 3.402(18) 139.4 7
C7 H7 O60A 1.08 2.65 3.56(4) 142.6 5_556
C7 H7 O60B 1.08 2.51 3.48(8) 149.2 5_556
C28 H28 O60B 1.08 2.31 3.31(8) 152.6 3_556

loop_
_geom_torsion_atom_site_label_1
_geom_torsion_atom_site_label_2
_geom_torsion_atom_site_label_3
_geom_torsion_atom_site_label_4
_geom_torsion
_geom_torsion_site_symmetry_1
_geom_torsion_site_symmetry_2
_geom_torsion_site_symmetry_3
_geom_torsion_site_symmetry_4
_geom_torsion_publ_flag
C12 C1A C2 O3 175.7(8) . . . . ?
C12 C1A C2 O3 -62.7(11) 3 . . . ?
C2 C1A C2 O3 56.5(6) 3 . . . ?
O5 C4 C6 C11 -176.1(14) . . . . ?
O3 C4 C6 C11 3.2(17) . . . . ?
O5 C4 C6 C7 1(2) . . . . ?
O3 C4 C6 C7 -179.5(10) . . . . ?
C11 C6 C7 C8 3.1(17) . . . . ?
C4 C6 C7 C8 -174.3(11) . . . . ?
C6 C7 C8 N9 -2.0(18) . . . . ?
C7 C6 C11 C10 -1.4(17) . . . . ?
C4 C6 C11 C10 175.8(11) . . . . ?
N9 C10 C11 C6 -1.6(17) . . . . ?
C12 C1A C12 O13 -51.6(5) 3 . . . ?
C2 C1A C12 O13 -171.6(8) 3 . . . ?
C2 C1A C12 O13 68.4(11) . . . . ?
O15 C14 C16 C17 -173.8(13) . . . . ?
O13 C14 C16 C17 9.5(16) . . . . ?
O15 C14 C16 C21 4.4(19) . . . . ?
O13 C14 C16 C21 -172.3(10) . . . . ?
C21 C16 C17 C18 1.8(18) . . . . ?
C14 C16 C17 C18 -180.0(12) . . . . ?
C16 C17 C18 N19 0(2) . . . . ?
N19 C20 C21 C16 2.1(19) . . . . ?
C17 C16 C21 C20 -3.1(17) . . . . ?
C14 C16 C21 C20 178.7(11) . . . . ?
C32 C1B C22 O23 -54.7(12) . . . . ?
C32 C1B C22 O23 -178.3(9) 3 . . . ?
C22 C1B C22 O23 63.5(7) 3 . . . ?
O25 C24 C26 C31 -169.5(14) . . . . ?
O23 C24 C26 C31 14.5(16) . . . . ?
O25 C24 C26 C27 11.6(19) . . . . ?
O23 C24 C26 C27 -164.5(10) . . . . ?
C31 C26 C27 C28 -6.0(16) . . . . ?
C24 C26 C27 C28 172.9(10) . . . . ?
C26 C27 C28 N29 1.7(17) . . . . ?
N29 C30 C31 C26 0.6(19) . . . . ?
C27 C26 C31 C30 5.0(18) . . . . ?
C24 C26 C31 C30 -173.9(12) . . . . ?
C32 C1B C32 O33 -51.7(6) 3 . . . ?
C22 C1B C32 O33 -172.1(8) . . . . ?
C22 C1B C32 O33 68.7(11) 3 . . . ?
O35 C34 C36 C41 -2.4(16) . . . . ?
O33 C34 C36 C41 178.5(10) . . . . ?
O35 C34 C36 C37 178.9(11) . . . . ?
O33 C34 C36 C37 -0.2(15) . . . . ?
C41 C36 C37 C38 -2.2(17) . . . . ?
C34 C36 C37 C38 176.5(11) . . . . ?
C36 C37 C38 N39 0.9(19) . . . . ?
N39 C40 C41 C36 -4(2) . . . . ?
C37 C36 C41 C40 3.6(18) . . . . ?
C34 C36 C41 C40 -175.2(11) . . . . ?
C11 C10 N9 C8 2.8(17) . . . . ?
C11 C10 N9 Cu42 -179.9(8) . . . . ?
C7 C8 N9 C10 -1.0(17) . . . . ?
C7 C8 N9 Cu42 -178.4(9) . . . . ?
C21 C20 N19 C18 0.3(18) . . . . ?
C21 C20 N19 Cu42 -178.6(9) . . . 2_544 ?
C17 C18 N19 C20 -1.6(19) . . . . ?
C17 C18 N19 Cu42 177.4(10) . . . 2_544 ?
C31 C30 N29 C28 -5.2(18) . . . . ?
C31 C30 N29 Cu42 165.0(10) . . . . ?
C27 C28 N29 C30 4.0(17) . . . . ?
C27 C28 N29 Cu42 -165.6(8) . . . . ?
C37 C38 N39 C40 -1.0(17) . . . . ?
C37 C38 N39 Cu42 174.4(9) . . . 2_554 ?
C41 C40 N39 C38 2.5(18) . . . . ?
C41 C40 N39 Cu42 -173.3(10) . . . 2_554 ?
O5 C4 O3 C2 3.0(18) . . . . ?
C6 C4 O3 C2 -176.3(9) . . . . ?
C1A C2 O3 C4 -131.2(10) . . . . ?
O15 C14 O13 C12 4.2(17) . . . . ?
C16 C14 O13 C12 -179.1(9) . . . . ?
C1A C12 O13 C14 -146.4(9) . . . . ?
O25 C24 O23 C22 -1.3(19) . . . . ?
C26 C24 O23 C22 174.8(9) . . . . ?
C1B C22 O23 C24 178.6(10) . . . . ?
O35 C34 O33 C32 0.8(15) . . . . ?
C36 C34 O33 C32 179.9(8) . . . . ?
C1B C32 O33 C34 -171.5(8) . . . . ?
O46 N43 O44 Cu42 -124(2) . . . . ?
O45 N43 O44 Cu42 50(3) . . . . ?
C10 N9 Cu42 N19 47.2(9) . . . 2_545 ?
C8 N9 Cu42 N19 -135.5(8) . . . 2_545 ?
C10 N9 Cu42 N29 -129.4(9) . . . . ?
C8 N9 Cu42 N29 48.0(9) . . . . ?
C10 N9 Cu42 N39 -140(5) . . . 2 ?
C8 N9 Cu42 N39 37(6) . . . 2 ?
C10 N9 Cu42 O44 140.0(9) . . . . ?
C8 N9 Cu42 O44 -42.7(9) . . . . ?
C30 N29 Cu42 N19 135(5) . . . 2_545 ?
C28 N29 Cu42 N19 -55(6) . . . 2_545 ?
C30 N29 Cu42 N9 -110.2(9) . . . . ?
C28 N29 Cu42 N9 59.8(9) . . . . ?
C30 N29 Cu42 N39 69.1(9) . . . 2 ?
C28 N29 Cu42 N39 -120.9(9) . . . 2 ?
C30 N29 Cu42 O44 -18.9(9) . . . . ?
C28 N29 Cu42 O44 151.2(9) . . . . ?
N43 O44 Cu42 N19 18(2) . . . 2_545 ?
N43 O44 Cu42 N9 -75(2) . . . . ?
N43 O44 Cu42 N29 -163(2) . . . . ?
N43 O44 Cu42 N39 109(2) . . . 2 ?
O54A O58 C59 O55A 0(3) 2_544 . . 2_544 ?
